data_4318446
loop_
_publ_author_name
'Holger Fleischer'
'Dieter Schollmeyer'

_publ_section_title
;
 Conformation versus Coordination: Synthesis and Structural Investigations
 of Tellurium(II) Dithiolates Derived from \b-Donor-Substituted Thiols
;
_journal_name_full 'Inorganic Chemistry'
_journal_page_first 4739
_journal_page_last 4747
_journal_paper_doi 10.1021/ic020277v
_journal_volume 41
_journal_year 2002
_chemical_formula_sum 'C8 H14 O2 S4 Te'
_chemical_formula_weight 398.03
_chemical_name_systematic
;
 ?
;
_space_group_IT_number 60
_symmetry_cell_setting orthorhombic
_symmetry_space_group_name_Hall '-P 2n 2ab'
_symmetry_space_group_name_H-M 'P b c n'
_atom_sites_solution_hydrogens geom
_atom_sites_solution_primary direct
_atom_sites_solution_secondary direct
_audit_creation_method SHELXL-97
_cell_angle_alpha 90.00
_cell_angle_beta 90.00
_cell_angle_gamma 90.00
_cell_formula_units_Z 4
_cell_length_a 5.1470(3)
_cell_length_b 8.6904(5)
_cell_length_c 31.7950(18)
_cell_measurement_reflns_used 4139
_cell_measurement_temperature 183(2)
_cell_measurement_theta_max 28
_cell_measurement_theta_min 2.5
_cell_volume 1422.17(14)
_computing_cell_refinement 'Saint V6'
_computing_data_collection 'Smart V6'
_computing_data_reduction 'Saint V6'
_computing_structure_refinement 'SHELXL-97 (Sheldrick, 1997)'
_computing_structure_solution 'SIR-92 (Altomare, 1994)'
_diffrn_ambient_temperature 183(2)
_diffrn_measured_fraction_theta_full 0.999
_diffrn_measured_fraction_theta_max 0.999
_diffrn_measurement_device '\k-geometry diffractometer'
_diffrn_measurement_device_type 'Smart CCD'
_diffrn_measurement_method \q/\f
_diffrn_radiation_monochromator graphite
_diffrn_radiation_type MoK\a
_diffrn_radiation_wavelength 0.71069
_diffrn_reflns_av_R_equivalents 0.0535
_diffrn_reflns_av_sigmaI/netI 0.0326
_diffrn_reflns_limit_h_max 6
_diffrn_reflns_limit_h_min -6
_diffrn_reflns_limit_k_max 11
_diffrn_reflns_limit_k_min -11
_diffrn_reflns_limit_l_max 41
_diffrn_reflns_limit_l_min -42
_diffrn_reflns_number 11721
_diffrn_reflns_theta_full 28.28
_diffrn_reflns_theta_max 28.28
_diffrn_reflns_theta_min 2.56
_diffrn_source 'sealed tube'
_exptl_absorpt_coefficient_mu 2.659
_exptl_absorpt_correction_T_max 0.43
_exptl_absorpt_correction_T_min 0.35
_exptl_absorpt_correction_type multi-scan
_exptl_absorpt_process_details 'Mulabs Blessing'
_exptl_crystal_colour yellow
_exptl_crystal_density_diffrn 1.859
_exptl_crystal_density_method 'not measured'
_exptl_crystal_description plate
_exptl_crystal_F_000 776
_exptl_crystal_size_max 0.49
_exptl_crystal_size_mid 0.20
_exptl_crystal_size_min 0.03
_refine_diff_density_max 0.848
_refine_diff_density_min -2.652
_refine_diff_density_rms 0.141
_refine_ls_extinction_method none
_refine_ls_goodness_of_fit_ref 1.163
_refine_ls_hydrogen_treatment constr
_refine_ls_matrix_type full
_refine_ls_number_parameters 72
_refine_ls_number_reflns 1768
_refine_ls_number_restraints 0
_refine_ls_restrained_S_all 1.163
_refine_ls_R_factor_all 0.0554
_refine_ls_R_factor_gt 0.0401
_refine_ls_shift/su_max 0.000
_refine_ls_shift/su_mean 0.000
_refine_ls_structure_factor_coef Fsqd
_refine_ls_weighting_details 'calc w=1/[\s^2^(Fo^2^)+(0.0258P)^2^+5.2555P] where P=(Fo^2^+2Fc^2^)/3'
_refine_ls_weighting_scheme calc
_refine_ls_wR_factor_obs 0.0817
_refine_ls_wR_factor_ref 0.0861
_reflns_number_gt 1372
_reflns_number_total 1768
_reflns_threshold_expression >2sigma(I)
_cod_data_source_file ic020277v_2.cif
_cod_data_source_block 2
_cod_database_code 4318446

loop_
_symmetry_equiv_pos_as_xyz
'x, y, z'
'-x+1/2, -y+1/2, z+1/2'
'x+1/2, -y+1/2, -z'
'-x, y, -z+1/2'
'-x, -y, -z'
'x-1/2, y-1/2, -z-1/2'
'-x-1/2, y-1/2, z'
'x, -y, z-1/2'

loop_
_atom_site_label
_atom_site_type_symbol
_atom_site_fract_x
_atom_site_fract_y
_atom_site_fract_z
_atom_site_U_iso_or_equiv
_atom_site_adp_type
_atom_site_occupancy
_atom_site_symmetry_multiplicity
_atom_site_calc_flag
_atom_site_refinement_flags
_atom_site_disorder_assembly
_atom_site_disorder_group
Te1 Te 1.0000 0.02898(5) 0.2500 0.02336(13) Uani 1 2 d S . .
S2 S 1.2523(2) 0.20154(14) 0.20724(3) 0.0271(3) Uani 1 1 d . . .
C3 C 1.0165(10) 0.2751(5) 0.16950(14) 0.0269(9) Uani 1 1 d . . .
H3A H 0.8661 0.3180 0.1850 0.045(11) Uiso 1 1 calc R . .
H3B H 1.0969 0.3598 0.1533 0.045(11) Uiso 1 1 calc R . .
C4 C 0.9211(9) 0.1530(5) 0.13926(15) 0.0270(10) Uani 1 1 d . . .
H4A H 0.8572 0.0633 0.1554 0.035(10) Uiso 1 1 calc R . .
H4B H 1.0676 0.1181 0.1215 0.035(10) Uiso 1 1 calc R . .
S5 S 0.6629(2) 0.22457(16) 0.10594(4) 0.0323(3) Uani 1 1 d . . .
C6 C 0.8470(9) 0.3145(6) 0.06552(15) 0.0312(11) Uani 1 1 d . . .
C7 C 0.6850(10) 0.3891(7) 0.03258(15) 0.0380(13) Uani 1 1 d . . .
H7A H 0.5008 0.3747 0.0393 0.100(16) Uiso 1 1 calc R . .
H7B H 0.7229 0.3423 0.0052 0.100(16) Uiso 1 1 calc R . .
H7C H 0.7246 0.4993 0.0315 0.100(16) Uiso 1 1 calc R . .
O8 O 1.0812(7) 0.3135(6) 0.06526(12) 0.0493(11) Uani 1 1 d . . .

loop_
_atom_site_aniso_label
_atom_site_aniso_U_11
_atom_site_aniso_U_22
_atom_site_aniso_U_33
_atom_site_aniso_U_23
_atom_site_aniso_U_13
_atom_site_aniso_U_12
Te1 0.0277(2) 0.0229(2) 0.01953(19) 0.000 -0.00481(19) 0.000
S2 0.0261(5) 0.0301(6) 0.0252(5) 0.0005(5) -0.0045(5) -0.0051(5)
C3 0.032(2) 0.025(2) 0.023(2) -0.0001(17) -0.002(2) 0.003(2)
C4 0.028(2) 0.026(2) 0.027(2) 0.0002(19) -0.0071(19) 0.0003(19)
S5 0.0246(6) 0.0428(7) 0.0293(6) 0.0048(5) -0.0046(5) -0.0022(5)
C6 0.029(3) 0.038(3) 0.027(2) -0.001(2) -0.002(2) 0.002(2)
C7 0.033(3) 0.052(3) 0.029(3) 0.008(2) -0.007(2) 0.001(3)
O8 0.0253(18) 0.083(3) 0.039(2) 0.018(2) 0.0009(16) 0.003(2)

loop_
_atom_type_symbol
_atom_type_description
_atom_type_scat_dispersion_real
_atom_type_scat_dispersion_imag
_atom_type_scat_source
C C 0.0033 0.0016 'International Tables Vol C Tables 4.2.6.8 and 6.1.1.4'
H H 0.0000 0.0000 'International Tables Vol C Tables 4.2.6.8 and 6.1.1.4'
O O 0.0106 0.0060 'International Tables Vol C Tables 4.2.6.8 and 6.1.1.4'
S S 0.1246 0.1234 'International Tables Vol C Tables 4.2.6.8 and 6.1.1.4'
Te Te -0.5308 1.6751 'International Tables Vol C Tables 4.2.6.8 and 6.1.1.4'

loop_
_geom_angle_atom_site_label_1
_geom_angle_atom_site_label_2
_geom_angle_atom_site_label_3
_geom_angle
_geom_angle_site_symmetry_1
_geom_angle_site_symmetry_3
_geom_angle_publ_flag
S2 Te1 S2 102.85(6) 4_755 . ?
C3 S2 Te1 103.37(16) . . ?
C4 C3 S2 112.9(3) . . ?
C3 C4 S5 111.7(3) . . ?
C6 S5 C4 100.5(2) . . ?
O8 C6 C7 124.0(5) . . ?
O8 C6 S5 122.3(4) . . ?
C7 C6 S5 113.7(4) . . ?

loop_
_geom_bond_atom_site_label_1
_geom_bond_atom_site_label_2
_geom_bond_distance
_geom_bond_site_symmetry_2
_geom_bond_publ_flag
Te1 S2 2.4050(12) 4_755 ?
Te1 S2 2.4050(12) . ?
S2 C3 1.822(5) . ?
C3 C4 1.514(6) . ?
C4 S5 1.810(5) . ?
S5 C6 1.778(5) . ?
C6 O8 1.205(6) . ?
C6 C7 1.487(6) . ?

loop_
_geom_torsion_atom_site_label_1
_geom_torsion_atom_site_label_2
_geom_torsion_atom_site_label_3
_geom_torsion_atom_site_label_4
_geom_torsion
_geom_torsion_site_symmetry_1
_geom_torsion_site_symmetry_2
_geom_torsion_site_symmetry_3
_geom_torsion_site_symmetry_4
_geom_torsion_publ_flag
S2 Te1 S2 C3 -74.25(15) 4_755 . . . ?
Te1 S2 C3 C4 -67.5(4) . . . . ?
S2 C3 C4 S5 173.9(2) . . . . ?
C3 C4 S5 C6 84.4(4) . . . . ?
C4 S5 C6 O8 1.3(6) . . . . ?
C4 S5 C6 C7 -179.0(4) . . . . ?
